data_4037470
loop_
_publ_author_name
'Jiao, Yan-Xiao'
'Wu, Ling-Ling'
'Zhu, Hai-Miao'
'Qin, Jiang-Ke'
'Pan, Cheng-Xue'
'Mo, Dong-Liang'
'Su, Gui-Fa'

_publ_section_title
;
 Tandem C-N Bond Formation through Condensation and Metal-Free
 N-Arylation: Protocol for Synthesizing Diverse Functionalized
 Quinoxalines.
;
_journal_issue 8
_journal_name_full 'The Journal of organic chemistry'
_journal_page_first 4407
_journal_page_last 4414
_journal_paper_doi 10.1021/acs.joc.7b00011
_journal_volume 82
_journal_year 2017
_chemical_formula_moiety 'C16 H14 N2 O2'
_chemical_formula_sum 'C16 H14 N2 O2'
_chemical_formula_weight 266.29
_space_group_crystal_system monoclinic
_space_group_IT_number 14
_space_group_name_Hall '-P 2ybc'
_space_group_name_H-M_alt 'P 1 21/c 1'
_atom_sites_solution_hydrogens geom
_atom_sites_solution_primary direct
_atom_sites_solution_secondary difmap
_audit_creation_date 2014-09-15
_audit_creation_method
;
  Olex2 1.1
  (compiled 2011.02.15 svn.r1672, GUI svn.r3494)
;
_cell_angle_alpha 90.00
_cell_angle_beta 117.632(19)
_cell_angle_gamma 90.00
_cell_formula_units_Z 4
_cell_length_a 12.177(3)
_cell_length_b 8.5411(14)
_cell_length_c 14.152(4)
_cell_measurement_reflns_used 2426
_cell_measurement_temperature 293(2)
_cell_measurement_theta_max 29.2418
_cell_measurement_theta_min 2.8799
_cell_volume 1304.0(6)
_computing_cell_refinement
;
CrysAlisPro, Agilent Technologies,
Version 1.171.35.21 (release 20-01-2012 CrysAlis171 .NET)
(compiled Jan 23 2012,18:06:46)
;
_computing_data_collection
;
CrysAlisPro, Agilent Technologies,
Version 1.171.35.21 (release 20-01-2012 CrysAlis171 .NET)
(compiled Jan 23 2012,18:06:46)
;
_computing_data_reduction
;
CrysAlisPro, Agilent Technologies,
Version 1.171.35.21 (release 20-01-2012 CrysAlis171 .NET)
(compiled Jan 23 2012,18:06:46)
;
_computing_molecular_graphics
;
O. V. Dolomanov, L. J. Bourhis, R. J. Gildea, J. A. K. Howard and H. Puschmann,
OLEX2: a complete structure solution, refinement and analysis program.
J. Appl. Cryst. (2009). 42, 339-341.
;
_computing_publication_material
;
O. V. Dolomanov, L. J. Bourhis, R. J. Gildea, J. A. K. Howard and H. Puschmann,
OLEX2: a complete structure solution, refinement and analysis program.
J. Appl. Cryst. (2009). 42, 339-341.
;
_computing_structure_refinement 'SHELXL-97 (Sheldrick, 1997)'
_computing_structure_solution 'A short history of SHELX (Sheldrick, 2007)/Bruker'
_diffrn_ambient_temperature 293(2)
_diffrn_detector_area_resol_mean 15.9784
_diffrn_measured_fraction_theta_full 0.999
_diffrn_measured_fraction_theta_max 0.999
_diffrn_measurement_details
;
#__ type_ start__ end____ width___ exp.time_
  1 omega  -84.00   -7.00   1.0000   10.0000
omega____ theta____ kappa____ phi______ frames
    -      -17.0354  -57.0000  120.0000 77

#__ type_ start__ end____ width___ exp.time_
  2 omega  -85.00   12.00   1.0000   10.0000
omega____ theta____ kappa____ phi______ frames
    -      -17.0354  -77.0000    0.0000 97

#__ type_ start__ end____ width___ exp.time_
  3 omega    4.00   55.00   1.0000   10.0000
omega____ theta____ kappa____ phi______ frames
    -      -17.0354   19.0000  120.0000 51

#__ type_ start__ end____ width___ exp.time_
  4 omega  -67.00   10.00   1.0000   10.0000
omega____ theta____ kappa____ phi______ frames
    -      -17.0354  -77.0000 -150.0000 77

#__ type_ start__ end____ width___ exp.time_
  5 omega   19.00   50.00   1.0000   10.0000
omega____ theta____ kappa____ phi______ frames
    -      -17.0354   57.0000   30.0000 31

#__ type_ start__ end____ width___ exp.time_
  6 omega  -46.00  -20.00   1.0000   10.0000
omega____ theta____ kappa____ phi______ frames
    -       18.3635  -38.0000 -120.0000 26

#__ type_ start__ end____ width___ exp.time_
  7 omega   -2.00   40.00   1.0000   10.0000
omega____ theta____ kappa____ phi______ frames
    -       18.3635  -38.0000 -120.0000 42

#__ type_ start__ end____ width___ exp.time_
  8 omega    1.00   26.00   1.0000   10.0000
omega____ theta____ kappa____ phi______ frames
    -       18.3635   57.0000  150.0000 25
;
_diffrn_measurement_device_type 'SuperNova, Single source at offset), Eos'
_diffrn_measurement_method '\w scans'
_diffrn_orient_matrix_UB_11 -0.0072080000
_diffrn_orient_matrix_UB_12 -0.0263374000
_diffrn_orient_matrix_UB_13 0.0461431000
_diffrn_orient_matrix_UB_21 0.0131030000
_diffrn_orient_matrix_UB_22 0.0766274000
_diffrn_orient_matrix_UB_23 0.0217817000
_diffrn_orient_matrix_UB_31 -0.0618076000
_diffrn_orient_matrix_UB_32 0.0191263000
_diffrn_orient_matrix_UB_33 -0.0247108000
_diffrn_radiation_monochromator mirror
_diffrn_radiation_type 'Mo K\a'
_diffrn_radiation_wavelength 0.7107
_diffrn_reflns_av_R_equivalents 0.1126
_diffrn_reflns_av_unetI/netI 0.0775
_diffrn_reflns_limit_h_max 15
_diffrn_reflns_limit_h_min -14
_diffrn_reflns_limit_k_max 10
_diffrn_reflns_limit_k_min -10
_diffrn_reflns_limit_l_max 17
_diffrn_reflns_limit_l_min -17
_diffrn_reflns_number 10005
_diffrn_reflns_theta_full 26.37
_diffrn_reflns_theta_max 26.37
_diffrn_reflns_theta_min 2.89
_diffrn_source 'SuperNova (Mo) X-ray Source'
_exptl_absorpt_coefficient_mu 0.091
_exptl_absorpt_correction_T_max 1.00000
_exptl_absorpt_correction_T_min 0.47831
_exptl_absorpt_correction_type multi-scan
_exptl_absorpt_process_details
;
CrysAlisPro, Agilent Technologies,
Version 1.171.35.21 (release 20-01-2012 CrysAlis171 .NET)
(compiled Jan 23 2012,18:06:46)
Empirical absorption correction using spherical harmonics,
 implemented in SCALE3 ABSPACK scaling algorithm.
;
_exptl_crystal_density_diffrn 1.356
_exptl_crystal_density_method 'not measured'
_exptl_crystal_F_000 560
_exptl_crystal_size_max 3.00
_exptl_crystal_size_mid 3.00
_exptl_crystal_size_min 2.00
_refine_diff_density_max 0.266
_refine_diff_density_min -0.297
_refine_diff_density_rms 0.075
_refine_ls_extinction_method none
_refine_ls_goodness_of_fit_ref 1.775
_refine_ls_hydrogen_treatment mixed
_refine_ls_matrix_type full
_refine_ls_number_parameters 183
_refine_ls_number_reflns 2668
_refine_ls_number_restraints 0
_refine_ls_restrained_S_all 1.775
_refine_ls_R_factor_all 0.1195
_refine_ls_R_factor_gt 0.0697
_refine_ls_shift/su_max 0.000
_refine_ls_shift/su_mean 0.000
_refine_ls_structure_factor_coef Fsqd
_refine_ls_weighting_details 'calc w=1/[\s^2^(Fo^2^)+(0.0100P)^2^+0.0000P] where P=(Fo^2^+2Fc^2^)/3'
_refine_ls_weighting_scheme calc
_refine_ls_wR_factor_gt 0.1171
_refine_ls_wR_factor_ref 0.1453
_reflns_number_gt 1460
_reflns_number_total 2668
_reflns_threshold_expression >2sigma(I)
_cod_data_source_file jo7b00011_si_002.cif
_cod_data_source_block 0915-sgf-jyx-001aaa
_cod_original_cell_volume 1304.0(5)
_cod_database_code 4037470
_reflns_odcompleteness_completeness 99.72
_reflns_odcompleteness_iscentric 1
_reflns_odcompleteness_theta 26.32

loop_
_space_group_symop_id
_space_group_symop_operation_xyz
1 'x, y, z'
2 '-x, y+1/2, -z+1/2'
3 '-x, -y, -z'
4 'x, -y-1/2, z-1/2'

loop_
_atom_site_label
_atom_site_type_symbol
_atom_site_fract_x
_atom_site_fract_y
_atom_site_fract_z
_atom_site_U_iso_or_equiv
_atom_site_adp_type
_atom_site_occupancy
_atom_site_symmetry_multiplicity
_atom_site_calc_flag
_atom_site_refinement_flags
O1 O 0.4195(2) 0.4377(3) 0.68248(16) 0.1034(10) Uani 1 1 d .
O2 O 0.3666(2) 0.3911(2) 0.51337(15) 0.0648(6) Uani 1 1 d .
N1 N 0.0782(2) 0.6713(2) 0.58066(15) 0.0485(6) Uani 1 1 d .
N2 N 0.1851(2) 0.5959(3) 0.45040(16) 0.0500(6) Uani 1 1 d .
C1 C -0.2295(3) 0.9729(3) 0.2946(2) 0.0648(9) Uani 1 1 d .
H1 H -0.2622 1.0098 0.2250 0.078 Uiso 1 1 calc R
C2 C -0.2840(3) 1.0143(3) 0.3559(2) 0.0651(9) Uani 1 1 d .
H2 H -0.3547 1.0765 0.3278 0.078 Uiso 1 1 calc R
C3 C -0.2335(3) 0.9632(3) 0.4603(2) 0.0647(9) Uani 1 1 d .
H3 H -0.2692 0.9942 0.5028 0.078 Uiso 1 1 calc R
C4 C -0.1324(3) 0.8683(3) 0.5017(2) 0.0537(8) Uani 1 1 d .
H4 H -0.1004 0.8336 0.5718 0.064 Uiso 1 1 calc R
C5 C -0.0768(3) 0.8228(3) 0.43957(19) 0.0435(7) Uani 1 1 d .
C6 C 0.0296(3) 0.7244(3) 0.47965(18) 0.0407(7) Uani 1 1 d .
C7 C 0.0851(3) 0.6855(3) 0.41447(19) 0.0462(7) Uani 1 1 d .
C8 C 0.0310(3) 0.7423(3) 0.3080(2) 0.0588(9) Uani 1 1 d .
H8 H 0.0658 0.7153 0.2640 0.071 Uiso 1 1 calc R
C9 C -0.0682(3) 0.8333(3) 0.2708(2) 0.0622(9) Uani 1 1 d .
H9 H -0.1011 0.8699 0.2011 0.075 Uiso 1 1 calc R
C10 C -0.1262(3) 0.8770(3) 0.33405(19) 0.0512(8) Uani 1 1 d .
C11 C 0.2309(3) 0.5299(3) 0.72987(19) 0.0702(10) Uani 1 1 d .
H11A H 0.3030 0.5906 0.7741 0.105 Uiso 1 1 calc R
H11B H 0.2535 0.4215 0.7338 0.105 Uiso 1 1 calc R
H11C H 0.1699 0.5422 0.7542 0.105 Uiso 1 1 calc R
C12 C 0.1786(3) 0.5851(3) 0.61657(19) 0.0469(7) Uani 1 1 d .
C13 C 0.2336(3) 0.5474(3) 0.55059(19) 0.0487(8) Uani 1 1 d .
C14 C 0.3487(3) 0.4536(4) 0.5906(2) 0.0572(8) Uani 1 1 d .
C15 C 0.4760(3) 0.2975(4) 0.5463(2) 0.0770(10) Uani 1 1 d .
H15A H 0.4780 0.2161 0.5949 0.092 Uiso 1 1 calc R
H15B H 0.5494 0.3621 0.5828 0.092 Uiso 1 1 calc R
C16 C 0.4733(4) 0.2264(4) 0.4492(3) 0.0905(12) Uani 1 1 d .
H16A H 0.4663 0.3076 0.3998 0.136 Uiso 1 1 calc R
H16B H 0.4036 0.1571 0.4165 0.136 Uiso 1 1 calc R
H16C H 0.5484 0.1686 0.4688 0.136 Uiso 1 1 calc R

loop_
_atom_site_aniso_label
_atom_site_aniso_U_11
_atom_site_aniso_U_22
_atom_site_aniso_U_33
_atom_site_aniso_U_23
_atom_site_aniso_U_13
_atom_site_aniso_U_12
O1 0.065(2) 0.165(2) 0.0542(13) -0.0036(15) 0.0057(12) 0.0332(17)
O2 0.0534(18) 0.0690(14) 0.0663(13) -0.0074(10) 0.0230(11) 0.0068(12)
N1 0.0561(19) 0.0505(14) 0.0358(11) 0.0019(11) 0.0188(11) -0.0022(12)
N2 0.0477(18) 0.0545(15) 0.0440(13) -0.0034(11) 0.0179(11) -0.0044(12)
C1 0.068(3) 0.0574(19) 0.0495(17) 0.0063(15) 0.0107(17) 0.0046(18)
C2 0.043(2) 0.067(2) 0.075(2) 0.0031(17) 0.0181(18) 0.0105(17)
C3 0.056(3) 0.067(2) 0.076(2) -0.0061(18) 0.0350(19) -0.0044(18)
C4 0.055(2) 0.0564(19) 0.0501(16) -0.0013(14) 0.0247(15) -0.0059(16)
C5 0.045(2) 0.0433(15) 0.0395(14) -0.0026(12) 0.0172(13) -0.0048(14)
C6 0.041(2) 0.0445(15) 0.0361(13) -0.0021(12) 0.0172(13) -0.0057(13)
C7 0.049(2) 0.0497(17) 0.0362(14) -0.0021(12) 0.0163(13) -0.0038(14)
C8 0.077(3) 0.064(2) 0.0409(15) 0.0030(14) 0.0321(17) 0.0004(18)
C9 0.085(3) 0.062(2) 0.0352(15) 0.0061(14) 0.0240(17) 0.0028(19)
C10 0.056(2) 0.0474(17) 0.0396(14) -0.0003(13) 0.0135(14) -0.0038(15)
C11 0.075(3) 0.086(2) 0.0437(16) 0.0134(15) 0.0222(16) 0.0152(19)
C12 0.046(2) 0.0500(17) 0.0364(14) -0.0025(13) 0.0125(13) -0.0075(15)
C13 0.048(2) 0.0479(16) 0.0414(15) -0.0028(13) 0.0130(14) -0.0027(14)
C14 0.037(2) 0.069(2) 0.0577(18) -0.0052(17) 0.0153(16) -0.0010(16)
C15 0.050(3) 0.072(2) 0.096(3) -0.0078(19) 0.024(2) 0.0060(19)
C16 0.076(3) 0.090(3) 0.111(3) -0.019(2) 0.047(2) 0.012(2)

loop_
_atom_type_symbol
_atom_type_description
_atom_type_scat_dispersion_real
_atom_type_scat_dispersion_imag
_atom_type_scat_source
C C 0.0033 0.0016 'International Tables Vol C Tables 4.2.6.8 and 6.1.1.4'
H H 0.0000 0.0000 'International Tables Vol C Tables 4.2.6.8 and 6.1.1.4'
N N 0.0061 0.0033 'International Tables Vol C Tables 4.2.6.8 and 6.1.1.4'
O O 0.0106 0.0060 'International Tables Vol C Tables 4.2.6.8 and 6.1.1.4'

loop_
_geom_angle_atom_site_label_1
_geom_angle_atom_site_label_2
_geom_angle_atom_site_label_3
_geom_angle
C14 O2 C15 116.2(2)
C12 N1 C6 118.2(2)
C13 N2 C7 117.7(2)
C2 C1 H1 119.4
C2 C1 C10 121.1(3)
C10 C1 H1 119.4
C1 C2 H2 120.2
C1 C2 C3 119.5(3)
C3 C2 H2 120.2
C2 C3 H3 119.5
C4 C3 C2 121.0(3)
C4 C3 H3 119.5
C3 C4 H4 119.9
C3 C4 C5 120.2(3)
C5 C4 H4 119.9
C4 C5 C6 122.2(2)
C4 C5 C10 119.0(3)
C10 C5 C6 118.7(2)
N1 C6 C5 119.5(2)
N1 C6 C7 120.4(3)
C7 C6 C5 120.1(2)
N2 C7 C6 121.2(2)
N2 C7 C8 119.7(2)
C6 C7 C8 119.0(3)
C7 C8 H8 119.6
C9 C8 C7 120.8(3)
C9 C8 H8 119.6
C8 C9 H9 119.0
C8 C9 C10 122.1(3)
C10 C9 H9 119.0
C1 C10 C5 119.1(3)
C1 C10 C9 121.6(3)
C5 C10 C9 119.3(3)
H11A C11 H11B 109.5
H11A C11 H11C 109.5
H11B C11 H11C 109.5
C12 C11 H11A 109.5
C12 C11 H11B 109.5
C12 C11 H11C 109.5
N1 C12 C11 116.6(2)
N1 C12 C13 120.9(2)
C13 C12 C11 122.5(3)
N2 C13 C12 121.5(3)
N2 C13 C14 116.8(3)
C12 C13 C14 121.6(2)
O1 C14 O2 123.0(3)
O1 C14 C13 123.9(3)
O2 C14 C13 113.1(2)
O2 C15 H15A 110.1
O2 C15 H15B 110.1
O2 C15 C16 107.9(3)
H15A C15 H15B 108.4
C16 C15 H15A 110.1
C16 C15 H15B 110.1
C15 C16 H16A 109.5
C15 C16 H16B 109.5
C15 C16 H16C 109.5
H16A C16 H16B 109.5
H16A C16 H16C 109.5
H16B C16 H16C 109.5

loop_
_geom_bond_atom_site_label_1
_geom_bond_atom_site_label_2
_geom_bond_distance
O1 C14 1.189(3)
O2 C14 1.322(3)
O2 C15 1.434(3)
N1 C6 1.347(3)
N1 C12 1.311(3)
N2 C7 1.325(3)
N2 C13 1.324(3)
C1 H1 0.9300
C1 C2 1.362(4)
C1 C10 1.383(4)
C2 H2 0.9300
C2 C3 1.381(4)
C3 H3 0.9300
C3 C4 1.359(4)
C4 H4 0.9300
C4 C5 1.391(3)
C5 C6 1.423(3)
C5 C10 1.404(3)
C6 C7 1.412(3)
C7 C8 1.420(3)
C8 H8 0.9300
C8 C9 1.324(4)
C9 H9 0.9300
C9 C10 1.423(4)
C11 H11A 0.9600
C11 H11B 0.9600
C11 H11C 0.9600
C11 C12 1.501(3)
C12 C13 1.416(4)
C13 C14 1.480(4)
C15 H15A 0.9700
C15 H15B 0.9700
C15 C16 1.489(3)
C16 H16A 0.9600
C16 H16B 0.9600
C16 H16C 0.9600

loop_
_geom_torsion_atom_site_label_1
_geom_torsion_atom_site_label_2
_geom_torsion_atom_site_label_3
_geom_torsion_atom_site_label_4
_geom_torsion
N1 C6 C7 N2 0.4(4)
N1 C6 C7 C8 179.5(2)
N1 C12 C13 N2 -0.9(4)
N1 C12 C13 C14 178.4(3)
N2 C7 C8 C9 -179.3(3)
N2 C13 C14 O1 159.1(3)
N2 C13 C14 O2 -19.5(4)
C1 C2 C3 C4 -2.0(5)
C2 C1 C10 C5 -0.5(5)
C2 C1 C10 C9 -179.8(3)
C2 C3 C4 C5 1.0(5)
C3 C4 C5 C6 179.6(3)
C3 C4 C5 C10 0.3(4)
C4 C5 C6 N1 0.7(4)
C4 C5 C6 C7 -178.0(2)
C4 C5 C10 C1 -0.6(4)
C4 C5 C10 C9 178.8(3)
C5 C6 C7 N2 179.1(2)
C5 C6 C7 C8 -1.8(4)
C6 N1 C12 C11 179.2(2)
C6 N1 C12 C13 -0.7(4)
C6 C5 C10 C1 -179.9(3)
C6 C5 C10 C9 -0.5(4)
C6 C7 C8 C9 1.5(4)
C7 N2 C13 C12 2.1(4)
C7 N2 C13 C14 -177.2(3)
C7 C8 C9 C10 -0.8(5)
C8 C9 C10 C1 179.6(3)
C8 C9 C10 C5 0.3(5)
C10 C1 C2 C3 1.8(5)
C10 C5 C6 N1 -180.0(2)
C10 C5 C6 C7 1.3(4)
C11 C12 C13 N2 179.3(2)
C11 C12 C13 C14 -1.4(4)
C12 N1 C6 C5 -177.8(2)
C12 N1 C6 C7 0.9(4)
C12 C13 C14 O1 -20.2(5)
C12 C13 C14 O2 161.1(2)
C13 N2 C7 C6 -1.9(4)
C13 N2 C7 C8 179.0(2)
C14 O2 C15 C16 174.8(3)
C15 O2 C14 O1 1.7(5)
C15 O2 C14 C13 -179.6(3)
